data_2009009
loop_
_publ_author_name
'Lutz, Martin'
'Hagen, Henk'
'Schreurs, Antoine M.M.'
'Spek, Anthony L.'
'van Koten, Gerard'

_publ_section_title
;
 The twinned structure of the
 \m-isopropoxidodiisopropoxido(<i>p</i>-tolylimido)vanadium(V) dimer,
 twin refinement against CCD area-detector data
;
_journal_issue 10
_journal_name_full 'Acta Crystallographica Section C'
_journal_page_first 1636
_journal_page_last 1639
_journal_paper_doi 10.1107/S0108270199003728
_journal_volume 55
_journal_year 1999
_chemical_formula_iupac '[V2 (C7 H7 N)2 (C3 H7 O)6]'
_chemical_formula_moiety 'C32 H56 N2 O6 V2'
_chemical_formula_sum 'C32 H56 N2 O6 V2'
_chemical_formula_weight 666.67
_chemical_melting_point 316
_chemical_name_systematic
;
bis((\m^2^-Isopropoxo)-di-isopropoxy-4-Methylphenylimido-vanadium(v))
;
_space_group_IT_number 2
_symmetry_cell_setting triclinic
_symmetry_space_group_name_Hall '-P 1'
_symmetry_space_group_name_H-M 'P -1'
_audit_creation_method SHELXL-97
_cell_angle_alpha 85.297(4)
_cell_angle_beta 71.869(4)
_cell_angle_gamma 61.3013(18)
_cell_formula_units_Z 1
_cell_length_a 9.7491(6)
_cell_length_b 10.0291(6)
_cell_length_c 11.1681(5)
_cell_measurement_temperature 150(2)
_cell_volume 907.28(9)
_computing_cell_refinement 'see above'
_computing_data_collection 'COLLECT (Nonius, 1998)'
_computing_data_reduction 'see above'
_computing_molecular_graphics 'PLATON (Spek, 1998)'
_computing_publication_material SHELXL97
_computing_structure_refinement 'SHELXL97 (Sheldrick, 1997)'
_computing_structure_solution 'DIRDIF97 (Beurskens et al., 1997)'
_diffrn_ambient_temperature 150(2)
_diffrn_measured_fraction_theta_full 0.995
_diffrn_measured_fraction_theta_max 0.995
_diffrn_measurement_device_type 'Nonius KappaCCD'
_diffrn_measurement_method '\f scans (\k = 0) + additional \w scans'
_diffrn_radiation_monochromator graphite
_diffrn_radiation_source 'rotating anode'
_diffrn_radiation_type MoK\a
_diffrn_radiation_wavelength 0.71073
_diffrn_reflns_av_sigmaI/netI 0.015
_diffrn_reflns_limit_h_max 11
_diffrn_reflns_limit_h_min -11
_diffrn_reflns_limit_k_max 11
_diffrn_reflns_limit_k_min -11
_diffrn_reflns_limit_l_max 13
_diffrn_reflns_limit_l_min -13
_diffrn_reflns_number 18748
_diffrn_reflns_theta_full 25.00
_diffrn_reflns_theta_max 25
_diffrn_reflns_theta_min 1.93
_exptl_absorpt_coefficient_mu 0.555
_exptl_absorpt_correction_type none
_exptl_crystal_colour 'dark orange'
_exptl_crystal_density_diffrn 1.220
_exptl_crystal_density_method 'not measured'
_exptl_crystal_description plate
_exptl_crystal_F_000 356
_exptl_crystal_size_max 0.50
_exptl_crystal_size_mid 0.38
_exptl_crystal_size_min 0.06
_refine_diff_density_max 0.672
_refine_diff_density_min -0.455
_refine_ls_extinction_method none
_refine_ls_goodness_of_fit_ref 1.186
_refine_ls_hydrogen_treatment constr
_refine_ls_matrix_type full
_refine_ls_number_parameters 191
_refine_ls_number_reflns 18748
_refine_ls_number_restraints 0
_refine_ls_restrained_S_all 1.186
_refine_ls_R_factor_all 0.085
_refine_ls_R_factor_gt 0.070
_refine_ls_shift/su_max 0.001
_refine_ls_shift/su_mean 0.000
_refine_ls_structure_factor_coef Fsqd
_refine_ls_weighting_details 'calc w = 1/[\s^2^(Fo^2^)+(0.0378P)^2^+3.2555P] where P = (Fo^2^+2Fc^2^)/3'
_refine_ls_weighting_scheme calc
_refine_ls_wR_factor_ref 0.174
_reflns_number_gt 16570
_reflns_number_total 18748
_reflns_threshold_expression I>2\s(I)
_cod_data_source_file fg1541.cif
_cod_data_source_block s2004a
_cod_database_code 2009009
_cod_database_fobs_code 2009009

loop_
_symmetry_equiv_pos_as_xyz
'x, y, z'
'-x, -y, -z'

loop_
_atom_site_label
_atom_site_fract_x
_atom_site_fract_y
_atom_site_fract_z
_atom_site_U_iso_or_equiv
_atom_site_adp_type
_atom_site_calc_flag
_atom_site_refinement_flags
_atom_site_occupancy
_atom_site_disorder_assembly
_atom_site_disorder_group
_atom_site_type_symbol
V .09634(4) .40966(4) .35830(3) .01771(11) Uani d . 1 . . V
O1 .11886(17) .56053(16) .26980(13) .0233(3) Uani d . 1 . . O
O2 .12243(15) .39492(15) .51737(12) .0188(3) Uani d . 1 . . O
O3 -.06219(16) .37786(16) .33799(13) .0237(3) Uani d . 1 . . O
N1 .2636(2) .25189(19) .27968(15) .0213(4) Uani d . 1 . . N
C1 .3978(2) .1152(2) .21911(18) .0204(4) Uani d . 1 . . C
C2 .5397(3) .1119(3) .1341(2) .0289(5) Uani d . 1 . . C
H2 .5437 .2044 .1157 .035 Uiso calc R 1 . . H
C3 .6746(3) -.0258(3) .0768(2) .0314(5) Uani d . 1 . . C
H3 .7699 -.0257 .0197 .038 Uiso calc R 1 . . H
C4 .6744(3) -.1627(2) .10027(19) .0264(5) Uani d . 1 . . C
C5 .5327(3) -.1592(3) .1835(2) .0294(5) Uani d . 1 . . C
H5 .5294 -.2521 .2007 .035 Uiso calc R 1 . . H
C6 .3964(3) -.0236(2) .2420(2) .0257(5) Uani d . 1 . . C
H6 .3010 -.0246 .2981 .031 Uiso calc R 1 . . H
C7 .8214(3) -.3134(3) .0396(2) .0378(6) Uani d . 1 . . C
H7A .9108 -.2958 -.0147 .057 Uiso calc R 1 . . H
H7B .7907 -.3633 -.0114 .057 Uiso calc R 1 . . H
H7C .8581 -.3789 .1055 .057 Uiso calc R 1 . . H
C8 .2469(3) .5673(3) .1709(2) .0267(5) Uani d . 1 . . C
H8 .2864 .4885 .1013 .032 Uiso calc R 1 . . H
C9 .3888(3) .5357(3) .2173(2) .0379(6) Uani d . 1 . . C
H9A .4320 .4333 .2471 .057 Uiso calc R 1 . . H
H9B .3506 .6112 .2868 .057 Uiso calc R 1 . . H
H9C .4759 .5423 .1479 .057 Uiso calc R 1 . . H
C10 .1786(3) .7236(3) .1213(3) .0490(7) Uani d . 1 . . C
H10A .0872 .7407 .0915 .073 Uiso calc R 1 . . H
H10B .2652 .7295 .0511 .073 Uiso calc R 1 . . H
H10C .1389 .8016 .1891 .073 Uiso calc R 1 . . H
C11 .2491(2) .2926(2) .57076(19) .0211(5) Uani d . 1 . . C
H11 .2156 .3349 .6593 .025 Uiso calc R 1 . . H
C12 .4109(3) .2897(3) .5006(2) .0292(5) Uani d . 1 . . C
H12A .3950 .3939 .4992 .044 Uiso calc R 1 . . H
H12B .4499 .2456 .4137 .044 Uiso calc R 1 . . H
H12C .4924 .2277 .5434 .044 Uiso calc R 1 . . H
C13 .2592(3) .1368(3) .5789(2) .0297(5) Uani d . 1 . . C
H13A .1505 .1476 .6252 .044 Uiso calc R 1 . . H
H13B .3378 .0723 .6234 .044 Uiso calc R 1 . . H
H13C .2959 .0898 .4935 .044 Uiso calc R 1 . . H
C14 -.0588(3) .2464(3) .2957(2) .0275(5) Uani d . 1 . . C
H14 .0495 .1835 .2305 .033 Uiso calc R 1 . . H
C15 -.1956(3) .2983(3) .2372(3) .0435(7) Uani d . 1 . . C
H15A -.1782 .3581 .1658 .065 Uiso calc R 1 . . H
H15B -.3017 .3613 .3006 .065 Uiso calc R 1 . . H
H15C -.1955 .2090 .2074 .065 Uiso calc R 1 . . H
C16 -.0804(4) .1542(3) .4066(3) .0470(7) Uani d . 1 . . C
H16A .0095 .1231 .4424 .070 Uiso calc R 1 . . H
H16B -.0789 .0634 .3784 .070 Uiso calc R 1 . . H
H16C -.1858 .2162 .4711 .070 Uiso calc R 1 . . H

loop_
_atom_site_aniso_label
_atom_site_aniso_U_11
_atom_site_aniso_U_22
_atom_site_aniso_U_33
_atom_site_aniso_U_12
_atom_site_aniso_U_13
_atom_site_aniso_U_23
V .01317(19) .0163(2) .02222(19) -.00647(14) -.00504(14) .00303(13)
O1 .0194(8) .0219(8) .0266(8) -.0113(7) -.0035(6) .0056(6)
O2 .0133(7) .0167(8) .0208(7) -.0024(6) -.0070(6) .0036(5)
O3 .0177(8) .0199(8) .0347(8) -.0100(7) -.0077(6) .0020(6)
N1 .0171(9) .0208(10) .0232(9) -.0080(8) -.0046(7) .0020(7)
C1 .0170(11) .0178(11) .0220(11) -.0048(9) -.0059(9) -.0009(8)
C2 .0231(12) .0217(13) .0347(13) -.0100(10) -.0010(10) .0025(10)
C3 .0208(12) .0276(14) .0310(13) -.0072(11) .0041(10) -.0014(10)
C4 .0242(12) .0230(13) .0249(11) -.0058(10) -.0061(9) -.0049(9)
C5 .0307(13) .0193(12) .0383(13) -.0127(11) -.0088(11) -.0016(10)
C6 .0217(12) .0222(13) .0298(12) -.0110(10) -.0027(9) .0000(9)
C7 .0301(14) .0285(15) .0379(14) -.0051(11) -.0003(11) -.0118(11)
C8 .0271(12) .0309(13) .0246(12) -.0199(11) -.0011(10) .0026(9)
C9 .0276(13) .0401(16) .0492(16) -.0220(12) -.0071(11) .0059(12)
C10 .0472(17) .0563(19) .0531(17) -.0346(15) -.0185(14) .0326(14)
C11 .0171(11) .0171(11) .0245(11) -.0028(9) -.0101(9) .0030(8)
C12 .0190(12) .0273(13) .0397(14) -.0070(10) -.0153(10) .0081(10)
C13 .0280(13) .0211(13) .0348(13) -.0061(10) -.0138(10) .0063(10)
C14 .0240(12) .0261(13) .0366(13) -.0143(10) -.0109(10) .0019(10)
C15 .0385(15) .0515(18) .0536(17) -.0265(14) -.0228(13) .0050(13)
C16 .0605(19) .0440(17) .0584(17) -.0381(15) -.0288(15) .0212(13)

loop_
_atom_type_symbol
_atom_type_description
_atom_type_scat_dispersion_real
_atom_type_scat_dispersion_imag
_atom_type_scat_source
C C 0.0033 0.0016 'International Tables Vol C Tables 4.2.6.8 and 6.1.1.4'
H H 0.0000 0.0000 'International Tables Vol C Tables 4.2.6.8 and 6.1.1.4'
N N 0.0061 0.0033 'International Tables Vol C Tables 4.2.6.8 and 6.1.1.4'
O O 0.0106 0.0060 'International Tables Vol C Tables 4.2.6.8 and 6.1.1.4'
V V 0.3005 0.5294 'International Tables Vol C Tables 4.2.6.8 and 6.1.1.4'

loop_
_geom_angle_atom_site_label_1
_geom_angle_atom_site_label_2
_geom_angle_atom_site_label_3
_geom_angle_site_symmetry_3
_geom_angle
_geom_angle_publ_flag
N1 V O3 . 100.17(7) yes
N1 V O1 . 103.29(7) yes
O3 V O1 . 113.52(7) yes
N1 V O2 . 101.31(7) yes
O3 V O2 . 118.48(6) yes
O1 V O2 . 116.22(6) yes
N1 V O2 2_566 173.38(7) yes
O3 V O2 2_566 80.79(6) yes
O1 V O2 2_566 82.14(6) yes
O2 V O2 2_566 72.67(6) yes
C8 O1 V . 134.38(13) no
C11 O2 V . 134.84(12) no
C11 O2 V 2_566 117.79(11) no
V O2 V 2_566 107.33(6) yes
C14 O3 V . 132.05(13) no
C1 N1 V . 176.18(16) no
N1 C1 C2 . 120.84(19) no
N1 C1 C6 . 121.20(19) no
C2 C1 C6 . 117.96(19) no
C3 C2 C1 . 120.3(2) no
C3 C2 H2 . 119.9 no
C1 C2 H2 . 119.9 no
C4 C3 C2 . 122.0(2) no
C4 C3 H3 . 119.0 no
C2 C3 H3 . 119.0 no
C3 C4 C5 . 117.71(19) no
C3 C4 C7 . 122.3(2) no
C5 C4 C7 . 120.0(2) no
C6 C5 C4 . 121.6(2) no
C6 C5 H5 . 119.2 no
C4 C5 H5 . 119.2 no
C5 C6 C1 . 120.5(2) no
C5 C6 H6 . 119.8 no
C1 C6 H6 . 119.8 no
C4 C7 H7A . 109.5 no
C4 C7 H7B . 109.5 no
H7A C7 H7B . 109.5 no
C4 C7 H7C . 109.5 no
H7A C7 H7C . 109.5 no
H7B C7 H7C . 109.5 no
O1 C8 C9 . 110.48(18) no
O1 C8 C10 . 108.36(19) no
C9 C8 C10 . 111.26(19) no
O1 C8 H8 . 108.9 no
C9 C8 H8 . 108.9 no
C10 C8 H8 . 108.9 no
C8 C9 H9A . 109.5 no
C8 C9 H9B . 109.5 no
H9A C9 H9B . 109.5 no
C8 C9 H9C . 109.5 no
H9A C9 H9C . 109.5 no
H9B C9 H9C . 109.5 no
C8 C10 H10A . 109.5 no
C8 C10 H10B . 109.5 no
H10A C10 H10B . 109.5 no
C8 C10 H10C . 109.5 no
H10A C10 H10C . 109.5 no
H10B C10 H10C . 109.5 no
O2 C11 C13 . 110.78(16) no
O2 C11 C12 . 110.71(16) no
C13 C11 C12 . 114.05(18) no
O2 C11 H11 . 107.0 no
C13 C11 H11 . 107.0 no
C12 C11 H11 . 107.0 no
C11 C12 H12A . 109.5 no
C11 C12 H12B . 109.5 no
H12A C12 H12B . 109.5 no
C11 C12 H12C . 109.5 no
H12A C12 H12C . 109.5 no
H12B C12 H12C . 109.5 no
C11 C13 H13A . 109.5 no
C11 C13 H13B . 109.5 no
H13A C13 H13B . 109.5 no
C11 C13 H13C . 109.5 no
H13A C13 H13C . 109.5 no
H13B C13 H13C . 109.5 no
O3 C14 C16 . 108.86(19) no
O3 C14 C15 . 108.18(19) no
C16 C14 C15 . 111.6(2) no
O3 C14 H14 . 109.4 no
C16 C14 H14 . 109.4 no
C15 C14 H14 . 109.4 no
C14 C15 H15A . 109.5 no
C14 C15 H15B . 109.5 no
H15A C15 H15B . 109.5 no
C14 C15 H15C . 109.5 no
H15A C15 H15C . 109.5 no
H15B C15 H15C . 109.5 no
C14 C16 H16A . 109.5 no
C14 C16 H16B . 109.5 no
H16A C16 H16B . 109.5 no
C14 C16 H16C . 109.5 no
H16A C16 H16C . 109.5 no
H16B C16 H16C . 109.5 no

loop_
_geom_bond_atom_site_label_1
_geom_bond_atom_site_label_2
_geom_bond_site_symmetry_2
_geom_bond_distance
_geom_bond_publ_flag
V N1 . 1.6709(16) yes
V O3 . 1.8014(14) yes
V O1 . 1.8037(14) yes
V O2 . 1.8560(13) yes
V O2 2_566 2.2151(13) yes
O1 C8 . 1.412(2) no
O2 C11 . 1.440(2) no
O2 V 2_566 2.2151(13) no
O3 C14 . 1.419(2) no
N1 C1 . 1.389(2) yes
C1 C2 . 1.400(3) no
C1 C6 . 1.401(3) no
C2 C3 . 1.386(3) no
C2 H2 . .9500 no
C3 C4 . 1.378(3) no
C3 H3 . .9500 no
C4 C5 . 1.391(3) no
C4 C7 . 1.510(3) no
C5 C6 . 1.382(3) no
C5 H5 . .9500 no
C6 H6 . .9500 no
C7 H7A . .9800 no
C7 H7B . .9800 no
C7 H7C . .9800 no
C8 C9 . 1.510(3) no
C8 C10 . 1.513(3) no
C8 H8 . 1.0000 no
C9 H9A . .9800 no
C9 H9B . .9800 no
C9 H9C . .9800 no
C10 H10A . .9800 no
C10 H10B . .9800 no
C10 H10C . .9800 no
C11 C13 . 1.514(3) no
C11 C12 . 1.514(3) no
C11 H11 . 1.0000 no
C12 H12A . .9800 no
C12 H12B . .9800 no
C12 H12C . .9800 no
C13 H13A . .9800 no
C13 H13B . .9800 no
C13 H13C . .9800 no
C14 C16 . 1.507(3) no
C14 C15 . 1.516(3) no
C14 H14 . 1.0000 no
C15 H15A . .9800 no
C15 H15B . .9800 no
C15 H15C . .9800 no
C16 H16A . .9800 no
C16 H16B . .9800 no
C16 H16C . .9800 no

loop_
_geom_torsion_atom_site_label_1
_geom_torsion_atom_site_label_2
_geom_torsion_atom_site_label_3
_geom_torsion_atom_site_label_4
_geom_torsion_site_symmetry_1
_geom_torsion_site_symmetry_4
_geom_torsion
_geom_torsion_publ_flag
N1 V O1 C8 . . -9.7(2) no
O3 V O1 C8 . . -117.19(18) no
O2 V O1 C8 . . 100.25(18) no
O2 V O1 C8 2_566 . 166.48(19) no
N1 V O2 C11 . . 5.11(19) no
O3 V O2 C11 . . 113.38(17) no
O1 V O2 C11 . . -105.98(17) no
O2 V O2 C11 2_566 . -177.7(2) no
N1 V O2 V . 2_566 -177.16(8) no
O3 V O2 V . 2_566 -68.90(8) no
O1 V O2 V . 2_566 71.74(8) no
O2 V O2 V 2_566 2_566 0.0 no
N1 V O3 C14 . . 13.44(19) no
O1 V O3 C14 . . 122.88(17) no
O2 V O3 C14 . . -95.47(18) no
O2 V O3 C14 2_566 . -159.92(18) no
O3 V N1 C1 . . -52(2) no
O1 V N1 C1 . . -169(2) no
O2 V N1 C1 . . 70(2) no
O2 V N1 C1 2_566 . 46(3) no
V N1 C1 C2 . . -173(2) no
V N1 C1 C6 . . 6(2) no
N1 C1 C2 C3 . . 178.3(2) no
C6 C1 C2 C3 . . -1.0(3) no
C1 C2 C3 C4 . . 0.2(3) no
C2 C3 C4 C5 . . 0.5(3) no
C2 C3 C4 C7 . . -179.2(2) no
C3 C4 C5 C6 . . -0.4(3) no
C7 C4 C5 C6 . . 179.3(2) no
C4 C5 C6 C1 . . -0.4(3) no
N1 C1 C6 C5 . . -178.23(19) no
C2 C1 C6 C5 . . 1.1(3) no
V O1 C8 C9 . . -68.0(2) no
V O1 C8 C10 . . 169.85(16) no
V O2 C11 C13 . . -69.6(2) no
V O2 C11 C13 2_566 . 112.89(15) no
V O2 C11 C12 . . 58.0(2) no
V O2 C11 C12 2_566 . -119.56(15) no
V O3 C14 C16 . . 86.2(2) no
V O3 C14 C15 . . -152.40(16) no
